data_7125643
loop_
_publ_author_name
'Wang, Bin'
'Lv, Xiu-Liang'
'Lv, Jie'
'Ma, Li'
'Lin, Rui-Biao'
'Cui, Hui'
'Zhang, Jian'
'Zhang, Zhangjing'
'Xiang, Shengchang'
'Chen, Banglin'

_publ_section_title
;
 A novel mesoporous hydrogen-bonded organic framework with high porosity
 and stability.
;
_journal_issue 1
_journal_name_full 'Chemical communications (Cambridge, England)'
_journal_page_first 66
_journal_page_last 69
_journal_paper_doi 10.1039/c9cc07802a
_journal_volume 56
_journal_year 2019
_chemical_formula_moiety 'C60 H34 O8'
_chemical_formula_sum 'C60 H34 O8'
_chemical_formula_weight 882.87
_space_group_crystal_system monoclinic
_space_group_IT_number 12
_space_group_name_Hall '-C 2y'
_space_group_name_H-M_alt 'C 1 2/m 1'
_atom_sites_solution_hydrogens geom
_atom_sites_solution_primary direct
_audit_creation_date 2019-09-24
_audit_creation_method
;
Olex2 1.2
(compiled 2018.05.29 svn.r3508 for OlexSys, GUI svn.r5103)
;
_audit_update_record
;
2019-09-24 deposited with the CCDC.	2019-11-21 downloaded from the CCDC.
;
_cell_angle_alpha 90
_cell_angle_beta 92.815(2)
_cell_angle_gamma 90
_cell_formula_units_Z 2
_cell_length_a 35.192(2)
_cell_length_b 32.9021(18)
_cell_length_c 3.7820(2)
_cell_measurement_reflns_used 9858
_cell_measurement_temperature 273(2)
_cell_measurement_theta_max 26.11
_cell_measurement_theta_min 2.38
_cell_volume 4373.9(4)
_computing_cell_refinement 'SAINT V8.38A (?, 2016)'
_computing_data_reduction 'SAINT V8.38A (?, 2016)'
_computing_molecular_graphics 'Olex2 (Dolomanov et al., 2009)'
_computing_publication_material 'Olex2 (Dolomanov et al., 2009)'
_computing_structure_refinement 'ShelXL (Sheldrick, 2015)'
_computing_structure_solution 'ShelXS (Sheldrick, 2008)'
_diffrn_ambient_temperature 273.15
_diffrn_measured_fraction_theta_full 0.992
_diffrn_measured_fraction_theta_max 0.992
_diffrn_measurement_device_type 'Bruker APEX-II CCD'
_diffrn_measurement_method '\f and \w scans'
_diffrn_radiation_type synchrotron
_diffrn_radiation_wavelength 0.7288
_diffrn_reflns_av_R_equivalents 0.0577
_diffrn_reflns_av_unetI/netI 0.0450
_diffrn_reflns_Laue_measured_fraction_full 0.992
_diffrn_reflns_Laue_measured_fraction_max 0.992
_diffrn_reflns_limit_h_max 41
_diffrn_reflns_limit_h_min -41
_diffrn_reflns_limit_k_max 39
_diffrn_reflns_limit_k_min -39
_diffrn_reflns_limit_l_max 4
_diffrn_reflns_limit_l_min -4
_diffrn_reflns_number 25210
_diffrn_reflns_point_group_measured_fraction_full 0.992
_diffrn_reflns_point_group_measured_fraction_max 0.992
_diffrn_reflns_theta_full 25.708
_diffrn_reflns_theta_max 25.708
_diffrn_reflns_theta_min 1.739
_diffrn_source 'Advanced Light Source, station 12.2.1'
_diffrn_standards_number 0
_exptl_absorpt_coefficient_mu 0.047
_exptl_absorpt_correction_type none
_exptl_crystal_colour YELLOW
_exptl_crystal_density_diffrn 0.670
_exptl_crystal_description BLOCK
_exptl_crystal_F_000 916
_exptl_crystal_size_max 0.16
_exptl_crystal_size_mid 0.08
_exptl_crystal_size_min 0.06
_refine_diff_density_max 0.710
_refine_diff_density_min -0.750
_refine_diff_density_rms 0.112
_refine_ls_extinction_method none
_refine_ls_goodness_of_fit_ref 1.243
_refine_ls_hydrogen_treatment constr
_refine_ls_matrix_type full
_refine_ls_number_parameters 236
_refine_ls_number_reflns 3945
_refine_ls_number_restraints 214
_refine_ls_restrained_S_all 1.298
_refine_ls_R_factor_all 0.1581
_refine_ls_R_factor_gt 0.1458
_refine_ls_shift/su_max 0.000
_refine_ls_shift/su_mean 0.000
_refine_ls_structure_factor_coef Fsqd
_refine_ls_weighting_details 'w=1/[\s^2^(Fo^2^)+(0.3000P)^2^] where P=(Fo^2^+2Fc^2^)/3'
_refine_ls_weighting_scheme calc
_refine_ls_wR_factor_gt 0.3867
_refine_ls_wR_factor_ref 0.4128
_reflns_Friedel_coverage 0.000
_reflns_number_gt 2965
_reflns_number_total 3945
_reflns_threshold_expression 'I > 2\s(I)'
_cod_data_source_file c9cc07802a2.cif
_cod_data_source_block zhang_2019_9_18_pttna_0m
_cod_depositor_comments 'Adding full bibliography for 7125643.cif.'
_cod_original_cell_volume 4373.8(4)
_cod_database_code 7125643
_shelx_shelxl_version_number 2014/7
_shelx_space_group_comment
;
The symmetry employed for this shelxl refinement is uniquely defined
by the following loop, which should always be used as a source of
symmetry information in preference to the above space-group names.
They are only intended as comments.
;
_olex2_refinement_description
;
1. Fixed Uiso
 At 1.2 times of:
  All C(H) groups
 At 1.5 times of:
  All O(H) groups
2. Restrained distances
 C002-C007 \\sim C0-C007
 with sigma of 0.02
 C002-C008 \\sim C0-C1
 with sigma of 0.02
 C007-C009 \\sim C007-C2
 with sigma of 0.02
 C009-C00C \\sim C2-C00D
 with sigma of 0.02
 C00C-C00B \\sim C00D-C0AA
 with sigma of 0.02
 C00B-C008 \\sim C0AA-C1
 with sigma of 0.02
 C00B-C00E \\sim C0AA-C00F
 with sigma of 0.02
 C008-C00G \\sim C1-C1AA
 with sigma of 0.02
 C00G-C00I \\sim C1AA-C00J
 with sigma of 0.02
 C00I-C00H \\sim C00J-C2AA
 with sigma of 0.02
 C00H-C00E \\sim C2AA-C00F
 with sigma of 0.02
 C00H-C11 \\sim C2AA-C11A
 with sigma of 0.02
 O00D-C11 \\sim O00E-C11A
 with sigma of 0.02
 O00F-C11 \\sim O00G-C11A
 with sigma of 0.02
 C002-C00B \\sim C0-C0AA
 with sigma of 0.04
 C002-C00G \\sim C0-C1AA
 with sigma of 0.04
 C007-C00C \\sim C007-C00D
 with sigma of 0.04
 C007-C008 \\sim C007-C1
 with sigma of 0.04
 C009-C00B \\sim C2-C0AA
 with sigma of 0.04
 C00C-C008 \\sim C00D-C1
 with sigma of 0.04
 C00C-C00E \\sim C00D-C00F
 with sigma of 0.04
 C00B-C00G \\sim C0AA-C1AA
 with sigma of 0.04
 C00B-C00H \\sim C0AA-C2AA
 with sigma of 0.04
 C008-C00I \\sim C1-C00J
 with sigma of 0.04
 C008-C00E \\sim C1-C00F
 with sigma of 0.04
 C00G-C00H \\sim C1AA-C2AA
 with sigma of 0.04
 C00I-C00E \\sim C00J-C00F
 with sigma of 0.04
 C00I-C11 \\sim C00J-C11A
 with sigma of 0.04
 C00H-O00D \\sim C2AA-O00E
 with sigma of 0.04
 C00H-O00F \\sim C2AA-O00G
 with sigma of 0.04
 C00E-C11 \\sim C00F-C11A
 with sigma of 0.04
 O00D-O00F \\sim O00E-O00G
 with sigma of 0.04
3. Restrained planarity
 H00F, O00F, C11, O00D
 with sigma of 0.1
 O00E, C11A, O00G, H00B
 with sigma of 0.1
4. Uiso/Uaniso restraints and constraints
Uanis(O00E) \\sim Ueq, Uanis(C1) \\sim Ueq: with sigma of 0.01 and sigma for
terminal atoms of 0.02
Uanis(C11) \\sim Ueq: with sigma of 0.01 and sigma for terminal atoms of 0.02
Uanis(O00F) \\sim Ueq, Uanis(O00E) \\sim Ueq: with sigma of 0.01 and sigma for
terminal atoms of 0.02
Uanis(C001) \\sim Ueq, Uanis(C002) \\sim Ueq, Uanis(C007) \\sim Ueq,
Uanis(C009) \\sim Ueq, Uanis(C00C) \\sim Ueq, Uanis(C00B) \\sim Ueq,
Uanis(C008) \\sim Ueq, Uanis(C00G) \\sim Ueq, Uanis(C00I) \\sim Ueq,
Uanis(C00H) \\sim Ueq, Uanis(C00E) \\sim Ueq, Uanis(C003) \\sim Ueq,
Uanis(C004) \\sim Ueq, Uanis(C005) \\sim Ueq, Uanis(C006) \\sim Ueq, Uanis(C11)
\\sim Ueq, Uanis(C0) \\sim Ueq, Uanis(C1) \\sim Ueq, Uanis(C0AA) \\sim Ueq,
Uanis(C2) \\sim Ueq, Uanis(C00D) \\sim Ueq, Uanis(C1AA) \\sim Ueq, Uanis(C00J)
\\sim Ueq, Uanis(C2AA) \\sim Ueq, Uanis(C00F) \\sim Ueq, Uanis(C11A) \\sim Ueq:
with sigma of 0.01 and sigma for terminal atoms of 0.02
Uanis(O00D) \\sim Ueq, Uanis(O00F) \\sim Ueq, Uanis(O00E) \\sim Ueq,
Uanis(O00G) \\sim Ueq: with sigma of 0.01 and sigma for terminal atoms of 0.02
Uanis(O00E) = Uanis(O00F)
5. Others
 Sof(C0)=Sof(H0)=Sof(C1)=Sof(C0AA)=Sof(C2)=Sof(H2)=Sof(C00D)=Sof(H00D)=
 Sof(C1AA)=Sof(H1AA)=Sof(C00J)=Sof(H00J)=Sof(C2AA)=Sof(C00F)=Sof(H00A)=
 Sof(C11A)=Sof(O00E)=Sof(O00G)=Sof(H00B)=1-FVAR(1)
 Sof(C002)=Sof(H002)=Sof(C009)=Sof(H009)=Sof(C00C)=Sof(H00C)=Sof(C00B)=
 Sof(C008)=Sof(C00G)=Sof(H00G)=Sof(C00I)=Sof(H00I)=Sof(C00H)=Sof(C00E)=
 Sof(H00E)=Sof(O00D)=Sof(O00F)=Sof(H00F)=Sof(C11)=FVAR(1)
6.a Aromatic/amide H refined with riding coordinates:
 C002(H002), C009(H009), C00C(H00C), C00G(H00G), C00I(H00I), C00E(H00E),
 C005(H005), C006(H006), C0(H0), C2(H2), C00D(H00D), C1AA(H1AA), C00J(H00J),
 C00F(H00A)
6.b Naphthalene refined as free rotating group:
 C002(C007,C009,C00C,C00B,C008,C00G,C00I,C00H,C00E)
6.c Idealised tetrahedral OH refined as rotating group:
 O00F(H00F), O00G(H00B)
;
_olex2_submission_special_instructions 'No special instructions were received'

loop_
_space_group_symop_operation_xyz
'x, y, z'
'-x, y, -z'
'x+1/2, y+1/2, z'
'-x+1/2, y+1/2, -z'
'-x, -y, -z'
'x, -y, z'
'-x+1/2, -y+1/2, -z'
'x+1/2, -y+1/2, z'

loop_
_atom_site_label
_atom_site_type_symbol
_atom_site_fract_x
_atom_site_fract_y
_atom_site_fract_z
_atom_site_U_iso_or_equiv
_atom_site_adp_type
_atom_site_occupancy
_atom_site_site_symmetry_order
_atom_site_calc_flag
_atom_site_refinement_flags_posn
_atom_site_refinement_flags_adp
_atom_site_refinement_flags_occupancy
_atom_site_disorder_assembly
_atom_site_disorder_group
C001 C 0.53262(6) 0.41339(7) 0.1270(5) 0.0336(7) Uani 1 1 d . U . . .
C002 C 0.56523(5) 0.35206(6) 0.4052(6) 0.051(4) Uani 0.656(4) 1 d D U . A 1
H002 H 0.5417 0.3412 0.4573 0.061 Uiso 0.656(4) 1 calc R . . A 1
C007 C 0.56710(5) 0.38940(6) 0.2350(5) 0.0388(7) Uani 1 1 d DG U . . .
C009 C 0.60219(6) 0.40560(7) 0.1571(8) 0.0379(18) Uani 0.656(4) 1 d DG U . A 1
H009 H 0.6034 0.4306 0.0433 0.045 Uiso 0.656(4) 1 calc R . . A 1
C00C C 0.63542(5) 0.38447(8) 0.2493(9) 0.0456(17) Uani 0.656(4) 1 d DG U . A 1
H00C H 0.6589 0.3953 0.1972 0.055 Uiso 0.656(4) 1 calc R . . A 1
C00B C 0.63354(5) 0.34713(7) 0.4195(6) 0.051(2) Uani 0.656(4) 1 d DG U . A 1
C008 C 0.59845(6) 0.33092(6) 0.4974(4) 0.052(2) Uani 0.656(4) 1 d DG U . A 1
C00G C 0.59658(8) 0.29358(7) 0.6675(7) 0.0557(12) Uani 0.656(4) 1 d DG U . A 1
H00G H 0.5731 0.2827 0.7197 0.067 Uiso 0.656(4) 1 calc R . . A 1
C00I C 0.62980(10) 0.27244(8) 0.7598(7) 0.0727(16) Uani 0.656(4) 1 d DG U . A 1
H00I H 0.6285 0.2475 0.8736 0.087 Uiso 0.656(4) 1 calc R . . A 1
C00H C 0.66489(9) 0.28865(10) 0.6819(8) 0.0668(15) Uani 0.656(4) 1 d DG U . A 1
C00E C 0.66676(6) 0.32599(10) 0.5117(9) 0.0557(16) Uani 0.656(4) 1 d DG U . A 1
H00E H 0.6902 0.3368 0.4596 0.067 Uiso 0.656(4) 1 calc R . . A 1
C003 C 0.53172(5) 0.45671(6) 0.1498(5) 0.0306(7) Uani 1 1 d . U . . .
C004 C 0.5000 0.47794(9) 0.0000 0.0293(8) Uani 1 2 d S TU P . .
C005 C 0.56144(6) 0.47938(7) 0.3314(5) 0.0331(6) Uani 1 1 d . U . . .
H005 H 0.5812 0.4655 0.4518 0.040 Uiso 1 1 calc R . . . .
C006 C 0.5000 0.39356(9) 0.0000 0.0348(8) Uani 1 2 d S TU P . .
H006 H 0.5000 0.3653 0.0000 0.042 Uiso 1 2 calc RS T P . .
O00D O 0.7302(4) 0.2822(4) 0.767(3) 0.154(5) Uani 0.656(4) 1 d D U . A 1
O00F O 0.69724(14) 0.23466(15) 0.9829(10) 0.1137(19) Uani 0.656(4) 1 d D U . A 1
H00F H 0.7179 0.2234 1.0197 0.171 Uiso 0.656(4) 1 calc GR . . A 1
C11 C 0.7022(2) 0.2690(2) 0.8137(15) 0.087(2) Uani 0.656(4) 1 d D U . A 1
C0 C 0.6047(2) 0.3950(4) 0.145(2) 0.031(2) Uani 0.344(4) 1 d D U . A 2
H0 H 0.6099 0.4166 -0.0034 0.037 Uiso 0.344(4) 1 calc R . . A 2
C1 C 0.6342(2) 0.3707(3) 0.259(3) 0.042(2) Uani 0.344(4) 1 d D U . A 2
C0AA C 0.6277(3) 0.3346(3) 0.448(3) 0.045(3) Uani 0.344(4) 1 d D U . A 2
C2 C 0.5609(4) 0.3521(2) 0.406(2) 0.035(5) Uani 0.344(4) 1 d D U . A 2
H2 H 0.5360 0.3451 0.4512 0.042 Uiso 0.344(4) 1 calc R . . A 2
C00D C 0.5895(4) 0.3254(3) 0.511(3) 0.048(3) Uani 0.344(4) 1 d D U . A 2
H00D H 0.5836 0.3013 0.6236 0.058 Uiso 0.344(4) 1 calc R . . A 2
C1AA C 0.67112(18) 0.3853(2) 0.246(2) 0.0483(19) Uani 0.344(4) 1 d D U . A 2
H1AA H 0.6755 0.4108 0.1499 0.058 Uiso 0.344(4) 1 calc R . . A 2
C00J C 0.7011(2) 0.3622(2) 0.374(2) 0.057(2) Uani 0.344(4) 1 d D U . A 2
H00J H 0.7259 0.3711 0.3446 0.069 Uiso 0.344(4) 1 calc R . . A 2
C2AA C 0.6951(3) 0.3261(3) 0.548(2) 0.065(2) Uani 0.344(4) 1 d D U . A 2
C00F C 0.6595(2) 0.3112(2) 0.587(3) 0.038(2) Uani 0.344(4) 1 d D U . A 2
H00A H 0.6558 0.2866 0.7003 0.046 Uiso 0.344(4) 1 calc R . . A 2
C11A C 0.7300(3) 0.2996(3) 0.718(2) 0.043(3) Uani 0.344(4) 1 d D U . A 2
O00E O 0.7236(8) 0.2697(6) 0.845(6) 0.1137(19) Uani 0.344(4) 1 d D U . A 2
O00G O 0.7612(2) 0.3177(2) 0.674(2) 0.090(3) Uani 0.344(4) 1 d D U . A 2
H00B H 0.7788 0.3038 0.7561 0.136 Uiso 0.344(4) 1 calc GR . . A 2

loop_
_atom_site_aniso_label
_atom_site_aniso_U_11
_atom_site_aniso_U_22
_atom_site_aniso_U_33
_atom_site_aniso_U_23
_atom_site_aniso_U_13
_atom_site_aniso_U_12
C001 0.0315(12) 0.0429(13) 0.0256(11) 0.0001(8) -0.0057(8) 0.0024(8)
C002 0.055(5) 0.057(6) 0.038(5) -0.005(4) -0.011(3) 0.026(3)
C007 0.0372(13) 0.0494(14) 0.0287(12) -0.0082(9) -0.0086(9) 0.0091(9)
C009 0.034(3) 0.039(3) 0.039(3) -0.0259(19) -0.0125(18) 0.0208(17)
C00C 0.038(3) 0.045(3) 0.052(3) -0.027(2) -0.0171(19) 0.019(2)
C00B 0.047(3) 0.055(5) 0.050(3) -0.019(3) -0.016(2) 0.027(3)
C008 0.059(4) 0.054(4) 0.039(3) -0.010(2) -0.022(3) 0.028(3)
C00G 0.075(3) 0.054(2) 0.036(2) -0.0005(17) -0.0141(18) 0.031(2)
C00I 0.112(4) 0.065(3) 0.039(2) -0.0074(19) -0.024(2) 0.048(3)
C00H 0.069(3) 0.087(4) 0.043(2) -0.018(2) -0.014(2) 0.049(3)
C00E 0.057(3) 0.063(4) 0.045(3) -0.009(3) -0.018(2) 0.030(3)
C003 0.0292(12) 0.0385(13) 0.0237(11) -0.0022(8) -0.0032(8) -0.0003(8)
C004 0.0242(14) 0.0392(16) 0.0243(14) 0.000 -0.0019(11) 0.000
C005 0.0265(11) 0.0469(12) 0.0253(11) -0.0036(8) -0.0060(8) 0.0041(8)
C006 0.0354(16) 0.0394(16) 0.0290(16) 0.000 -0.0039(12) 0.000
O00D 0.117(7) 0.207(11) 0.131(10) -0.058(7) -0.065(7) 0.111(8)
O00F 0.138(4) 0.136(4) 0.065(2) -0.008(2) -0.019(2) 0.108(3)
C11 0.112(5) 0.104(4) 0.044(3) -0.014(3) -0.014(3) 0.071(4)
C0 0.032(5) 0.031(4) 0.031(4) -0.014(3) 0.000(3) 0.017(3)
C1 0.038(4) 0.030(5) 0.058(6) -0.036(4) -0.006(4) 0.011(3)
C0AA 0.068(6) 0.024(4) 0.041(5) -0.014(3) -0.023(4) 0.017(4)
C2 0.037(6) 0.040(8) 0.026(7) -0.013(5) -0.010(4) 0.009(4)
C00D 0.059(5) 0.046(5) 0.037(5) -0.017(4) -0.018(4) 0.003(4)
C1AA 0.040(4) 0.054(4) 0.051(4) -0.002(3) 0.006(3) 0.006(3)
C00J 0.051(4) 0.071(5) 0.050(4) 0.009(4) -0.001(3) 0.008(3)
C2AA 0.069(5) 0.070(5) 0.052(5) -0.007(4) -0.012(4) 0.020(4)
C00F 0.050(4) 0.025(4) 0.040(4) 0.006(3) -0.002(3) 0.010(3)
C11A 0.051(5) 0.049(4) 0.031(4) 0.016(3) 0.015(3) -0.020(4)
O00E 0.138(4) 0.136(4) 0.065(2) -0.008(2) -0.019(2) 0.108(3)
O00G 0.068(4) 0.088(5) 0.113(6) -0.001(4) -0.024(4) 0.030(4)

loop_
_atom_type_symbol
_atom_type_description
_atom_type_scat_dispersion_real
_atom_type_scat_dispersion_imag
_atom_type_scat_source
C C 0.0037 0.0017 'International Tables Vol C Tables 4.2.6.8 and 6.1.1.4'
H H 0.0000 0.0000 'International Tables Vol C Tables 4.2.6.8 and 6.1.1.4'
O O 0.0123 0.0065 'International Tables Vol C Tables 4.2.6.8 and 6.1.1.4'

loop_
_geom_angle_atom_site_label_1
_geom_angle_atom_site_label_2
_geom_angle_atom_site_label_3
_geom_angle
_geom_angle_site_symmetry_1
_geom_angle_site_symmetry_3
C003 C001 C007 122.19(17) . .
C006 C001 C007 119.7(2) . .
C006 C001 C003 118.07(19) . .
C007 C002 H002 120.0 . .
C007 C002 C008 120.0 . .
C008 C002 H002 120.0 . .
C002 C007 C001 122.65(14) . .
C002 C007 C009 120.0 . .
C009 C007 C001 117.35(14) . .
C0 C007 C001 129.3(5) . .
C0 C007 C2 113.4(7) . .
C2 C007 C001 116.5(6) . .
C007 C009 H009 120.0 . .
C00C C009 C007 120.0 . .
C00C C009 H009 120.0 . .
C009 C00C H00C 120.0 . .
C009 C00C C00B 120.0 . .
C00B C00C H00C 120.0 . .
C00C C00B C00E 120.0 . .
C008 C00B C00C 120.0 . .
C008 C00B C00E 120.0 . .
C00B C008 C002 120.0 . .
C00B C008 C00G 120.0 . .
C00G C008 C002 120.0 . .
C008 C00G H00G 120.0 . .
C00I C00G C008 120.0 . .
C00I C00G H00G 120.0 . .
C00G C00I H00I 120.0 . .
C00H C00I C00G 120.0 . .
C00H C00I H00I 120.0 . .
C00I C00H C00E 120.0 . .
C00I C00H C11 121.9(4) . .
C00E C00H C11 117.8(4) . .
C00B C00E H00E 120.0 . .
C00H C00E C00B 120.0 . .
C00H C00E H00E 120.0 . .
C001 C003 C005 122.08(18) . .
C004 C003 C001 119.26(18) . .
C004 C003 C005 118.6(2) . .
C003 C004 C003 120.7(3) . 2_655
C003 C004 C004 119.66(14) . 5_665
C003 C004 C004 119.65(14) 2_655 5_665
C003 C005 H005 119.3 . .
C005 C005 C003 121.39(13) 6_565 .
C005 C005 H005 119.3 6_565 .
C001 C006 C001 123.8(3) 2_655 .
C001 C006 H006 118.1 2_655 .
C001 C006 H006 118.1 . .
C11 O00F H00F 109.5 . .
O00D C11 C00H 123.1(9) . .
O00D C11 O00F 123.9(9) . .
O00F C11 C00H 113.0(7) . .
C007 C0 H0 117.9 . .
C1 C0 C007 124.2(8) . .
C1 C0 H0 117.9 . .
C0 C1 C0AA 121.0(8) . .
C0 C1 C1AA 119.0(10) . .
C1AA C1 C0AA 119.0(9) . .
C1 C0AA C00D 116.4(8) . .
C1 C0AA C00F 119.7(10) . .
C00D C0AA C00F 123.7(10) . .
C007 C2 H2 118.0 . .
C00D C2 C007 124.0(11) . .
C00D C2 H2 118.0 . .
C0AA C00D H00D 119.9 . .
C2 C00D C0AA 120.2(11) . .
C2 C00D H00D 119.9 . .
C1 C1AA H1AA 119.9 . .
C00J C1AA C1 120.1(8) . .
C00J C1AA H1AA 119.9 . .
C1AA C00J H00J 119.6 . .
C1AA C00J C2AA 120.8(7) . .
C2AA C00J H00J 119.6 . .
C00J C2AA C11A 121.6(7) . .
C00F C2AA C00J 121.7(7) . .
C00F C2AA C11A 116.8(7) . .
C0AA C00F H00A 120.9 . .
C2AA C00F C0AA 118.3(8) . .
C2AA C00F H00A 120.9 . .
O00E C11A C2AA 118.5(15) . .
O00E C11A O00G 131.5(16) . .
O00G C11A C2AA 110.0(6) . .
C11A O00G H00B 109.5 . .

loop_
_geom_bond_atom_site_label_1
_geom_bond_atom_site_label_2
_geom_bond_distance
_geom_bond_site_symmetry_2
C001 C007 1.488(3) .
C001 C003 1.428(3) .
C001 C006 1.385(2) .
C002 H002 0.9300 .
C002 C007 1.3900 .
C002 C008 1.3900 .
C007 C009 1.3900 .
C007 C0 1.394(9) .
C007 C2 1.409(9) .
C009 H009 0.9300 .
C009 C00C 1.3900 .
C00C H00C 0.9300 .
C00C C00B 1.3900 .
C00B C008 1.3900 .
C00B C00E 1.3900 .
C008 C00G 1.3900 .
C00G H00G 0.9300 .
C00G C00I 1.3900 .
C00I H00I 0.9300 .
C00I C00H 1.3900 .
C00H C00E 1.3900 .
C00H C11 1.525(7) .
C00E H00E 0.9300 .
C003 C004 1.412(2) .
C003 C005 1.432(3) .
C004 C003 1.412(2) 2_655
C004 C004 1.452(6) 5_665
C005 C005 1.357(4) 6_565
C005 H005 0.9300 .
C006 C001 1.385(2) 2_655
C006 H006 0.9300 .
O00D C11 1.098(14) .
O00F H00F 0.8200 .
O00F C11 1.315(9) .
C0 H0 0.9300 .
C0 C1 1.364(12) .
C1 C0AA 1.411(12) .
C1 C1AA 1.388(10) .
C0AA C00D 1.411(14) .
C0AA C00F 1.434(12) .
C2 H2 0.9300 .
C2 C00D 1.379(12) .
C00D H00D 0.9300 .
C1AA H1AA 0.9300 .
C1AA C00J 1.370(9) .
C00J H00J 0.9300 .
C00J C2AA 1.380(10) .
C2AA C00F 1.361(11) .
C2AA C11A 1.614(12) .
C00F H00A 0.9300 .
C11A O00E 1.12(2) .
C11A O00G 1.266(12) .
O00G H00B 0.8200 .

loop_
_smtbx_masks_void_nr
_smtbx_masks_void_average_x
_smtbx_masks_void_average_y
_smtbx_masks_void_average_z
_smtbx_masks_void_volume
_smtbx_masks_void_count_electrons
1 0.000 0.500 -0.359 1205.8 0.0
2 0.500 0.000 -0.952 1205.8 0.0
